data_5900024
_journal_name_full 'Proc. Roy. Soc.'
_journal_page_first 369
_journal_paper_doi 10.1098/rspa.1938.0023
_journal_volume 164
_journal_year 1938
_chemical_formula_sum 'C13 H20 O8'
_chemical_name_systematic 'Pentaerythritole tetraacetate'
_symmetry_Int_Tables_number 86
_symmetry_space_group_name_H-M 'P 42/n'
_cell_angle_alpha 90
_cell_angle_beta 90
_cell_angle_gamma 90
_cell_formula_units_Z 2
_cell_length_a 12.00
_cell_length_b 12.00
_cell_length_c 5.51
_cod_data_source_file 025_pentaerythritole_tetraacetate.cif
_cod_data_source_block pentaerythritole_tetraacetate
_cod_depositor_comments
;
 Added the _citation_author_ordinal data item to the CITATION_AUTHOR loop
 and updated the _citation_author_name data item value.

 Antanas Vaitkus,
 2021-05-03
;
_cod_database_code 5900024

loop_
_atom_site_label
_atom_site_type_symbol
_atom_site_symmetry_multiplicity
_atom_site_Wyckoff_symbol
_atom_site_fract_x
_atom_site_fract_y
_atom_site_fract_z
C1 C1 2 a 0 0 0
C2 C2 8 g 0.095 0.040 0.161
O1 O1 8 g 0.181 0.070 0
C3 C3 8 g 0.270 0.120 0.367
O2 O2 8 g 0.280 0.120 0.367
C4 C4 8 g 0.366 0.133 0.950

loop_
_citation_author_citation_id
_citation_author_ordinal
_citation_author_name
1 1 'Kitajgorodskij, A. I.'

loop_
_citation_id
_citation_coordinate_linkage
_citation_title
_citation_book_title
_citation_country
_citation_page_first
_citation_page_last
_citation_year
_citation_book_publisher
_cod_citation_special_details
1 yes ? 'Organicheskaja Kristallokhimija' USSR ? ? 1955 'Izdatel'stvo Akademii Nauk SSSR'
;

Coordinates are presented as published in this book, Kitajgorodskij's
"Organicheskaja Kristallokhimija", keyed in manually.

Saulius Gra\<zulis
;

loop_
_geom_angle
_geom_angle_atom_site_label_1
_geom_angle_atom_site_label_2
_geom_angle_atom_site_label_3
105(3) C1 C2 O1
111(3) C2 O1 C3
108.5(30) O1 C3 C4
125(3) C4 C3 O2
124(3) O2 C3 O1

loop_
_geom_bond_atom_site_label_1
_geom_bond_atom_site_label_2
_geom_bond_distance
C1 C2 1.52(3)
C2 O1 1.41(3)
O1 C3 1.41(3)
C3 C4 1.52(3)
C3 O2 1.33(3)
